data_7129455
loop_
_publ_author_name
'Schneider, Selina'
'von H\"anisch, Carsten'

_publ_section_title
;
 Trapping reactions with highly unstable hydrides of antimony and bismuth
;
_journal_name_full 'Chemical Communications'
_journal_paper_doi 10.1039/D1CC06741A
_journal_year 2022
_chemical_formula_moiety 'C76 H104 Bi2 Cl2 Ga2 N4, 2(C7 H8)'
_chemical_formula_sum 'C90 H120 Bi2 Cl2 Ga2 N4'
_chemical_formula_weight 1886.19
_chemical_properties_physical Air-sensitive,Moisture-sensitive,Heat-sensitive,Oxygen-sensitive,Light-sensitive
_space_group_crystal_system monoclinic
_space_group_IT_number 14
_space_group_name_Hall '-P 2ybc'
_space_group_name_H-M_alt 'P 1 21/c 1'
_atom_sites_solution_hydrogens geom
_atom_sites_solution_primary dual
_audit_creation_date 2021-09-08
_audit_creation_method
;
Olex2 1.2
(compiled 2018.05.29 svn.r3508 for OlexSys, GUI svn.r5506)
;
_audit_update_record
;
2021-11-29 deposited with the CCDC.	2021-12-22 downloaded from the CCDC.
;
_cell_angle_alpha 90
_cell_angle_beta 90.248(7)
_cell_angle_gamma 90
_cell_formula_units_Z 2
_cell_length_a 16.3919(16)
_cell_length_b 18.5682(13)
_cell_length_c 13.8017(11)
_cell_measurement_reflns_used 9997
_cell_measurement_temperature 100
_cell_measurement_theta_max 26.20
_cell_measurement_theta_min 1.65
_cell_volume 4200.8(6)
_computing_molecular_graphics 'Olex2 (Dolomanov et al., 2009)'
_computing_publication_material 'Olex2 (Dolomanov et al., 2009)'
_computing_structure_refinement 'ShelXL (Sheldrick, 2015)'
_computing_structure_solution 'ShelXT (Sheldrick, 2015)'
_diffrn_ambient_temperature 100
_diffrn_detector 'image plate ( 34 cm diameter )'
_diffrn_detector_area_resol_mean 6.67
_diffrn_detector_type 'STOE Imaging Plate'
_diffrn_measured_fraction_theta_full 1.000
_diffrn_measured_fraction_theta_max 0.992
_diffrn_measurement_device '2-circle diffractometer'
_diffrn_measurement_device_type 'IPDS 2'
_diffrn_measurement_method 'rotation method, \w scans'
_diffrn_radiation_collimation '0.5 mm, multiple pinhole'
_diffrn_radiation_monochromator 'planar graphite'
_diffrn_radiation_polarisn_norm 0
_diffrn_radiation_probe x-ray
_diffrn_radiation_type MoK\a
_diffrn_radiation_wavelength 0.71073
_diffrn_reflns_av_R_equivalents 0.0445
_diffrn_reflns_av_unetI/netI 0.0472
_diffrn_reflns_Laue_measured_fraction_full 1.000
_diffrn_reflns_Laue_measured_fraction_max 0.992
_diffrn_reflns_limit_h_max 22
_diffrn_reflns_limit_h_min -22
_diffrn_reflns_limit_k_max 25
_diffrn_reflns_limit_k_min -25
_diffrn_reflns_limit_l_max 18
_diffrn_reflns_limit_l_min -18
_diffrn_reflns_number 51477
_diffrn_reflns_point_group_measured_fraction_full 1.000
_diffrn_reflns_point_group_measured_fraction_max 0.992
_diffrn_reflns_theta_full 25.242
_diffrn_reflns_theta_max 29.209
_diffrn_reflns_theta_min 1.657
_diffrn_source 'sealed X-ray tube, 12 x 0.4 mm long-fine focus'
_diffrn_source_current 0.000
_diffrn_source_power 0.000
_diffrn_source_voltage 0
_exptl_absorpt_coefficient_mu 4.920
_exptl_absorpt_correction_T_max 0.2894
_exptl_absorpt_correction_T_min 0.1395
_exptl_absorpt_correction_type sphere
_exptl_absorpt_process_details 'STOE X-AREA, LANA 1.83.8'
_exptl_crystal_colour red
_exptl_crystal_colour_primary red
_exptl_crystal_density_diffrn 1.491
_exptl_crystal_description block
_exptl_crystal_F_000 1900
_exptl_crystal_size_rad 0.092
_refine_diff_density_max 1.980
_refine_diff_density_min -0.685
_refine_diff_density_rms 0.123
_refine_ls_extinction_method none
_refine_ls_goodness_of_fit_ref 0.963
_refine_ls_hydrogen_treatment constr
_refine_ls_matrix_type full
_refine_ls_number_parameters 465
_refine_ls_number_reflns 11288
_refine_ls_number_restraints 0
_refine_ls_restrained_S_all 0.963
_refine_ls_R_factor_all 0.0426
_refine_ls_R_factor_gt 0.0270
_refine_ls_shift/su_max 0.003
_refine_ls_shift/su_mean 0.000
_refine_ls_structure_factor_coef Fsqd
_refine_ls_weighting_details 'w=1/[\s^2^(Fo^2^)+(0.0332P)^2^] where P=(Fo^2^+2Fc^2^)/3'
_refine_ls_weighting_scheme calc
_refine_ls_wR_factor_gt 0.0594
_refine_ls_wR_factor_ref 0.0612
_reflns_Friedel_coverage 0.000
_reflns_number_gt 8486
_reflns_number_total 11288
_reflns_threshold_expression 'I > 2\s(I)'
_cod_data_source_file d1cc06741a2.cif
_cod_data_source_block compound-5
_cod_database_code 7129455
_shelx_shelxl_version_number 2016/6
_shelx_space_group_comment
;
The symmetry employed for this shelxl refinement is uniquely defined
by the following loop, which should always be used as a source of
symmetry information in preference to the above space-group names.
They are only intended as comments.
;
_olex2_refinement_description
;
1. Fixed Uiso
 At 1.2 times of:
  All C(H) groups
 At 1.5 times of:
  All C(H,H,H) groups
2.a Ternary CH refined with riding coordinates:
 C15(H15), C12(H12), C24(H24), C27(H27)
2.b Aromatic/amide H refined with riding coordinates:
 C34(H34), C10(H10), C2(H2), C20(H20), C32(H32), C8(H8), C22(H22), C21(H21),
 C9(H9), C44(H44), C43(H43), C40(H40), C42(H42), C41(H41)
2.c Idealised Me refined as rotating group:
 C36(H36a,H36b,H36c), C17(H17a,H17b,H17c), C4(H4a,H4b,H4c), C25(H25a,H25b,
 H25c), C38(H38a,H38b,H38c), C29(H29a,H29b,H29c), C37(H37a,H37b,H37c), C5(H5a,
 H5b,H5c), C16(H16a,H16b,H16c), C14(H14a,H14b,H14c), C26(H26a,H26b,H26c),
 C28(H28a,H28b,H28c), C13(H13a,H13b,H13c), C45(H45a,H45b,H45c)
;
_olex2_submission_special_instructions 'No special instructions were received'

loop_
_space_group_symop_operation_xyz
'x, y, z'
'-x, y+1/2, -z+1/2'
'-x, -y, -z'
'x, -y-1/2, z-1/2'

loop_
_atom_site_label
_atom_site_type_symbol
_atom_site_fract_x
_atom_site_fract_y
_atom_site_fract_z
_atom_site_U_iso_or_equiv
_atom_site_adp_type
_atom_site_occupancy
_atom_site_site_symmetry_order
_atom_site_calc_flag
_atom_site_refinement_flags_posn
_atom_site_refinement_flags_adp
_atom_site_refinement_flags_occupancy
_atom_site_disorder_assembly
_atom_site_disorder_group
Bi1 Bi 0.06474(2) 0.55715(2) 0.48470(2) 0.01917(4) Uani 1 1 d . . . . .
Ga1 Ga 0.19789(2) 0.46657(2) 0.49257(2) 0.01717(7) Uani 1 1 d . . . . .
Cl1 Cl 0.16817(5) 0.37050(4) 0.58499(5) 0.02420(16) Uani 1 1 d . . . . .
N2 N 0.28305(15) 0.51317(12) 0.57325(15) 0.0178(5) Uani 1 1 d . . . . .
N1 N 0.27607(15) 0.42420(12) 0.39977(16) 0.0185(5) Uani 1 1 d . . . . .
C36 C 0.0462(2) 0.44046(16) 0.2774(2) 0.0249(6) Uani 1 1 d . . . . .
H36A H 0.078161 0.431015 0.336218 0.037 Uiso 1 1 calc GR . . . .
H36B H 0.067365 0.411124 0.224072 0.037 Uiso 1 1 calc GR . . . .
H36C H -0.011056 0.428142 0.288829 0.037 Uiso 1 1 calc GR . . . .
C34 C 0.04852(19) 0.66216(16) 0.1923(2) 0.0236(6) Uani 1 1 d . . . . .
H34 H 0.046140 0.711033 0.172107 0.028 Uiso 1 1 calc R . . . .
C1 C 0.35060(18) 0.40635(15) 0.43146(19) 0.0192(6) Uani 1 1 d . . . . .
C19 C 0.23173(18) 0.56753(15) 0.72491(19) 0.0201(6) Uani 1 1 d . . . . .
C30 C 0.05103(18) 0.57440(15) 0.3210(2) 0.0205(6) Uani 1 1 d . . . . .
C18 C 0.25956(18) 0.57543(15) 0.62937(19) 0.0190(6) Uani 1 1 d . . . . .
C31 C 0.05272(19) 0.51899(16) 0.2513(2) 0.0216(6) Uani 1 1 d . . . . .
C15 C 0.21074(19) 0.27837(16) 0.3595(2) 0.0224(6) Uani 1 1 d . . . . .
H15 H 0.235116 0.296816 0.421224 0.027 Uiso 1 1 calc R . . . .
C7 C 0.26614(19) 0.45533(15) 0.22721(19) 0.0212(6) Uani 1 1 d . . . . .
C3 C 0.35597(18) 0.48390(15) 0.58174(19) 0.0188(6) Uani 1 1 d . . . . .
C17 C 0.1206(2) 0.26279(18) 0.3773(2) 0.0303(7) Uani 1 1 d . . . . .
H17A H 0.093052 0.307180 0.397217 0.045 Uiso 1 1 calc GR . . . .
H17B H 0.115423 0.226550 0.428510 0.045 Uiso 1 1 calc GR . . . .
H17C H 0.095492 0.244617 0.317530 0.045 Uiso 1 1 calc GR . . . .
C35 C 0.04598(19) 0.64645(16) 0.2913(2) 0.0231(6) Uani 1 1 d . . . . .
C11 C 0.22115(18) 0.33624(16) 0.2819(2) 0.0216(6) Uani 1 1 d . . . . .
C10 C 0.1990(2) 0.32033(17) 0.1867(2) 0.0247(7) Uani 1 1 d . . . . .
H10 H 0.177924 0.273961 0.171829 0.030 Uiso 1 1 calc R . . . .
C2 C 0.38472(19) 0.42974(14) 0.5190(2) 0.0199(6) Uani 1 1 d . . . . .
H2 H 0.433451 0.406126 0.538749 0.024 Uiso 1 1 calc R . . . .
C20 C 0.2001(2) 0.62877(17) 0.7709(2) 0.0247(7) Uani 1 1 d . . . . .
H20 H 0.180568 0.624758 0.835430 0.030 Uiso 1 1 calc R . . . .
C32 C 0.0549(2) 0.53772(17) 0.1532(2) 0.0250(7) Uani 1 1 d . . . . .
H32 H 0.056784 0.500436 0.106137 0.030 Uiso 1 1 calc R . . . .
C6 C 0.25358(18) 0.40469(15) 0.30174(19) 0.0192(6) Uani 1 1 d . . . . .
C12 C 0.3112(2) 0.52587(17) 0.2437(2) 0.0256(7) Uani 1 1 d . . . . .
H12 H 0.323537 0.530128 0.314495 0.031 Uiso 1 1 calc R . . . .
C33 C 0.05442(19) 0.60844(17) 0.1223(2) 0.0242(7) Uani 1 1 d . . . . .
C8 C 0.2406(2) 0.43716(17) 0.1344(2) 0.0257(7) Uani 1 1 d . . . . .
H8 H 0.246353 0.471398 0.083699 0.031 Uiso 1 1 calc R . . . .
C4 C 0.40383(19) 0.36012(17) 0.3690(2) 0.0254(7) Uani 1 1 d . . . . .
H4A H 0.376210 0.314305 0.355966 0.038 Uiso 1 1 calc GR . . . .
H4B H 0.455582 0.350884 0.402598 0.038 Uiso 1 1 calc GR . . . .
H4C H 0.414481 0.384946 0.307719 0.038 Uiso 1 1 calc GR . . . .
C25 C 0.1485(2) 0.47208(17) 0.8075(2) 0.0269(7) Uani 1 1 d . . . . .
H25A H 0.122725 0.508538 0.848525 0.040 Uiso 1 1 calc GR . . . .
H25B H 0.151962 0.426420 0.842867 0.040 Uiso 1 1 calc GR . . . .
H25C H 0.115902 0.465324 0.748494 0.040 Uiso 1 1 calc GR . . . .
C38 C 0.0335(2) 0.70814(16) 0.3617(2) 0.0250(7) Uani 1 1 d . . . . .
H38A H 0.032950 0.753805 0.326074 0.038 Uiso 1 1 calc GR . . . .
H38B H 0.078001 0.708600 0.409271 0.038 Uiso 1 1 calc GR . . . .
H38C H -0.018658 0.701898 0.395172 0.038 Uiso 1 1 calc GR . . . .
C22 C 0.2272(2) 0.70205(16) 0.6315(2) 0.0246(7) Uani 1 1 d . . . . .
H22 H 0.225948 0.747928 0.601090 0.030 Uiso 1 1 calc R . . . .
C21 C 0.19653(19) 0.69447(16) 0.7250(2) 0.0242(7) Uani 1 1 d . . . . .
H21 H 0.173192 0.734729 0.757120 0.029 Uiso 1 1 calc R . . . .
C29 C 0.2681(2) 0.72216(18) 0.4322(2) 0.0334(8) Uani 1 1 d . . . . .
H29A H 0.208517 0.726065 0.433324 0.050 Uiso 1 1 calc GR . . . .
H29B H 0.286973 0.722450 0.364888 0.050 Uiso 1 1 calc GR . . . .
H29C H 0.292150 0.763014 0.467036 0.050 Uiso 1 1 calc GR . . . .
C24 C 0.23443(19) 0.49700(16) 0.7801(2) 0.0224(6) Uani 1 1 d . . . . .
H24 H 0.259246 0.459614 0.737247 0.027 Uiso 1 1 calc R . . . .
C23 C 0.25953(18) 0.64327(15) 0.58203(19) 0.0195(6) Uani 1 1 d . . . . .
C27 C 0.29414(19) 0.65215(16) 0.4808(2) 0.0219(6) Uani 1 1 d . . . . .
H27 H 0.272802 0.611571 0.440333 0.026 Uiso 1 1 calc R . . . .
C37 C 0.0589(2) 0.62770(19) 0.0158(2) 0.0343(8) Uani 1 1 d . . . . .
H37A H 0.013122 0.659331 -0.001127 0.051 Uiso 1 1 calc GR . . . .
H37B H 0.055943 0.583664 -0.023161 0.051 Uiso 1 1 calc GR . . . .
H37C H 0.110407 0.652580 0.002894 0.051 Uiso 1 1 calc GR . . . .
C5 C 0.41569(19) 0.50903(17) 0.6585(2) 0.0241(7) Uani 1 1 d . . . . .
H5A H 0.405768 0.559937 0.673017 0.036 Uiso 1 1 calc GR . . . .
H5B H 0.471531 0.503076 0.634724 0.036 Uiso 1 1 calc GR . . . .
H5C H 0.408443 0.480359 0.717445 0.036 Uiso 1 1 calc GR . . . .
C16 C 0.2551(2) 0.20874(17) 0.3321(2) 0.0291(7) Uani 1 1 d . . . . .
H16A H 0.251466 0.174341 0.385739 0.044 Uiso 1 1 calc GR . . . .
H16B H 0.312529 0.219377 0.318865 0.044 Uiso 1 1 calc GR . . . .
H16C H 0.229635 0.187957 0.274106 0.044 Uiso 1 1 calc GR . . . .
C14 C 0.2619(2) 0.59171(18) 0.2133(2) 0.0333(8) Uani 1 1 d . . . . .
H14A H 0.250250 0.589215 0.143670 0.050 Uiso 1 1 calc GR . . . .
H14B H 0.293301 0.635446 0.227329 0.050 Uiso 1 1 calc GR . . . .
H14C H 0.210557 0.592836 0.249290 0.050 Uiso 1 1 calc GR . . . .
C9 C 0.2071(2) 0.37056(17) 0.1136(2) 0.0265(7) Uani 1 1 d . . . . .
H9 H 0.189742 0.359442 0.049553 0.032 Uiso 1 1 calc R . . . .
C26 C 0.2877(2) 0.50388(18) 0.8716(2) 0.0306(8) Uani 1 1 d . . . . .
H26A H 0.341871 0.521613 0.853722 0.046 Uiso 1 1 calc GR . . . .
H26B H 0.292905 0.456638 0.902677 0.046 Uiso 1 1 calc GR . . . .
H26C H 0.262209 0.537769 0.916725 0.046 Uiso 1 1 calc GR . . . .
C44 C 0.5366(2) 0.3296(2) 0.1434(3) 0.0381(8) Uani 1 1 d . . . . .
H44 H 0.560248 0.371246 0.115043 0.046 Uiso 1 1 calc R . . . .
C43 C 0.5741(2) 0.2982(2) 0.2221(3) 0.0384(9) Uani 1 1 d . . . . .
H43 H 0.622840 0.318483 0.247616 0.046 Uiso 1 1 calc R . . . .
C28 C 0.3867(2) 0.64775(19) 0.4797(2) 0.0335(8) Uani 1 1 d . . . . .
H28A H 0.405997 0.650849 0.412692 0.050 Uiso 1 1 calc GR . . . .
H28B H 0.404181 0.601888 0.508083 0.050 Uiso 1 1 calc GR . . . .
H28C H 0.409531 0.687664 0.517467 0.050 Uiso 1 1 calc GR . . . .
C39 C 0.4656(2) 0.3020(2) 0.1049(3) 0.0434(10) Uani 1 1 d . . . . .
C13 C 0.3929(2) 0.52481(19) 0.1887(3) 0.0376(8) Uani 1 1 d . . . . .
H13A H 0.423142 0.481047 0.205643 0.056 Uiso 1 1 calc GR . . . .
H13B H 0.425113 0.567212 0.206775 0.056 Uiso 1 1 calc GR . . . .
H13C H 0.382205 0.525504 0.118809 0.056 Uiso 1 1 calc GR . . . .
C40 C 0.4333(2) 0.2414(2) 0.1476(3) 0.0479(11) Uani 1 1 d . . . . .
H40 H 0.384184 0.221329 0.122607 0.057 Uiso 1 1 calc R . . . .
C42 C 0.5417(3) 0.2381(2) 0.2636(3) 0.0457(10) Uani 1 1 d . . . . .
H42 H 0.567681 0.216389 0.317893 0.055 Uiso 1 1 calc R . . . .
C41 C 0.4711(3) 0.2092(2) 0.2261(3) 0.0499(11) Uani 1 1 d . . . . .
H41 H 0.448249 0.167071 0.254161 0.060 Uiso 1 1 calc R . . . .
C45 C 0.4248(3) 0.3359(3) 0.0192(3) 0.0749(17) Uani 1 1 d . . . . .
H45A H 0.452081 0.381423 0.003676 0.112 Uiso 1 1 calc GR . . . .
H45B H 0.367396 0.345217 0.034168 0.112 Uiso 1 1 calc GR . . . .
H45C H 0.428256 0.303339 -0.036556 0.112 Uiso 1 1 calc GR . . . .

loop_
_atom_site_aniso_label
_atom_site_aniso_U_11
_atom_site_aniso_U_22
_atom_site_aniso_U_33
_atom_site_aniso_U_23
_atom_site_aniso_U_13
_atom_site_aniso_U_12
Bi1 0.01835(6) 0.02004(5) 0.01915(5) -0.00059(5) 0.00165(4) 0.00110(5)
Ga1 0.01635(17) 0.01876(15) 0.01641(13) 0.00009(11) 0.00093(11) 0.00004(12)
Cl1 0.0276(4) 0.0220(4) 0.0229(3) 0.0027(3) 0.0031(3) -0.0036(3)
N2 0.0197(14) 0.0183(12) 0.0153(11) -0.0003(9) 0.0019(9) 0.0008(10)
N1 0.0187(13) 0.0187(12) 0.0182(11) -0.0021(9) 0.0019(9) -0.0013(10)
C36 0.0288(18) 0.0233(15) 0.0225(13) -0.0020(12) 0.0005(12) 0.0000(14)
C34 0.0211(17) 0.0216(15) 0.0281(15) 0.0056(12) 0.0002(12) 0.0006(13)
C1 0.0196(16) 0.0178(14) 0.0203(13) 0.0011(11) 0.0024(11) 0.0013(12)
C19 0.0188(15) 0.0217(16) 0.0197(13) 0.0001(11) -0.0016(11) -0.0011(12)
C30 0.0149(15) 0.0236(16) 0.0230(14) 0.0010(11) 0.0030(11) -0.0024(12)
C18 0.0153(15) 0.0212(15) 0.0205(13) -0.0026(11) -0.0015(11) -0.0010(11)
C31 0.0197(17) 0.0207(16) 0.0245(14) 0.0032(11) 0.0016(12) 0.0007(12)
C15 0.0246(17) 0.0190(15) 0.0238(14) -0.0023(11) -0.0005(12) -0.0036(13)
C7 0.0237(17) 0.0201(16) 0.0199(13) -0.0017(11) 0.0045(11) 0.0008(12)
C3 0.0184(16) 0.0194(15) 0.0187(13) 0.0048(11) -0.0014(11) -0.0012(12)
C17 0.0287(19) 0.0285(18) 0.0338(17) 0.0038(14) 0.0000(14) -0.0059(14)
C35 0.0190(17) 0.0248(16) 0.0255(14) -0.0002(12) 0.0004(12) 0.0004(13)
C11 0.0179(16) 0.0215(15) 0.0254(14) -0.0008(11) 0.0018(12) 0.0019(12)
C10 0.0252(18) 0.0231(16) 0.0257(15) -0.0061(12) 0.0018(12) -0.0003(13)
C2 0.0179(15) 0.0193(16) 0.0225(13) 0.0005(11) -0.0007(11) 0.0027(12)
C20 0.0250(18) 0.0289(17) 0.0203(14) -0.0039(12) 0.0016(12) 0.0010(13)
C32 0.0241(18) 0.0273(16) 0.0236(14) -0.0038(12) 0.0015(12) -0.0022(13)
C6 0.0168(15) 0.0211(15) 0.0198(13) -0.0023(11) -0.0014(11) 0.0017(12)
C12 0.0309(19) 0.0235(16) 0.0224(14) 0.0014(12) 0.0019(13) -0.0040(14)
C33 0.0205(17) 0.0302(17) 0.0221(14) 0.0033(12) 0.0001(12) -0.0025(13)
C8 0.0278(18) 0.0278(16) 0.0215(14) 0.0013(12) 0.0034(12) 0.0017(14)
C4 0.0196(17) 0.0285(17) 0.0282(15) -0.0044(13) 0.0014(12) 0.0034(13)
C25 0.0282(19) 0.0258(16) 0.0270(15) 0.0000(13) 0.0051(13) -0.0018(14)
C38 0.0249(18) 0.0211(15) 0.0291(15) 0.0007(12) 0.0027(13) 0.0005(13)
C22 0.0263(18) 0.0192(15) 0.0284(15) -0.0007(12) -0.0044(13) 0.0007(13)
C21 0.0231(17) 0.0240(16) 0.0255(15) -0.0060(12) -0.0011(12) 0.0025(13)
C29 0.032(2) 0.037(2) 0.0305(17) 0.0131(14) 0.0045(14) 0.0028(16)
C24 0.0253(18) 0.0215(15) 0.0203(14) -0.0012(11) 0.0012(12) 0.0011(13)
C23 0.0156(15) 0.0222(15) 0.0208(13) -0.0004(11) -0.0007(11) -0.0019(12)
C27 0.0239(17) 0.0192(15) 0.0227(14) 0.0012(11) -0.0003(12) -0.0018(12)
C37 0.045(2) 0.0337(19) 0.0236(15) 0.0048(13) 0.0031(15) 0.0009(16)
C5 0.0218(17) 0.0276(16) 0.0228(14) -0.0015(12) -0.0028(12) 0.0007(13)
C16 0.034(2) 0.0222(16) 0.0315(16) -0.0010(13) -0.0022(14) 0.0009(14)
C14 0.032(2) 0.0259(18) 0.0426(19) 0.0010(15) 0.0046(15) -0.0032(15)
C9 0.0300(19) 0.0313(18) 0.0183(13) -0.0049(12) -0.0036(12) 0.0026(14)
C26 0.039(2) 0.0335(18) 0.0197(14) 0.0019(13) -0.0013(14) -0.0013(15)
C44 0.034(2) 0.038(2) 0.042(2) -0.0120(16) 0.0068(16) 0.0024(17)
C43 0.028(2) 0.044(2) 0.043(2) -0.0201(17) -0.0010(16) 0.0079(17)
C28 0.0261(19) 0.038(2) 0.0359(17) 0.0125(15) 0.0068(14) 0.0059(16)
C39 0.035(2) 0.059(3) 0.0364(19) -0.0208(18) 0.0016(16) 0.016(2)
C13 0.031(2) 0.0309(19) 0.051(2) 0.0020(16) 0.0022(16) -0.0045(16)
C40 0.025(2) 0.057(3) 0.062(3) -0.035(2) 0.0033(18) 0.0008(19)
C42 0.047(3) 0.047(2) 0.043(2) -0.0152(18) 0.0066(18) 0.019(2)
C41 0.047(3) 0.033(2) 0.070(3) -0.018(2) 0.026(2) 0.0005(19)
C45 0.059(3) 0.115(5) 0.051(3) -0.022(3) -0.010(2) 0.033(3)

loop_
_atom_type_symbol
_atom_type_description
_atom_type_scat_dispersion_real
_atom_type_scat_dispersion_imag
_atom_type_scat_source
C C 0.0033 0.0016 'International Tables Vol C Tables 4.2.6.8 and 6.1.1.4'
H H 0.0000 0.0000 'International Tables Vol C Tables 4.2.6.8 and 6.1.1.4'
Bi Bi -4.1077 10.2566 'International Tables Vol C Tables 4.2.6.8 and 6.1.1.4'
Cl Cl 0.1484 0.1585 'International Tables Vol C Tables 4.2.6.8 and 6.1.1.4'
Ga Ga 0.2307 1.6083 'International Tables Vol C Tables 4.2.6.8 and 6.1.1.4'
N N 0.0061 0.0033 'International Tables Vol C Tables 4.2.6.8 and 6.1.1.4'

loop_
_geom_angle_atom_site_label_1
_geom_angle_atom_site_label_2
_geom_angle_atom_site_label_3
_geom_angle
_geom_angle_site_symmetry_1
_geom_angle_site_symmetry_3
_geom_angle_publ_flag
Ga1 Bi1 Bi1 97.010(11) . 3_566 ?
C30 Bi1 Bi1 99.76(7) . 3_566 ?
C30 Bi1 Ga1 101.44(7) . . ?
Cl1 Ga1 Bi1 109.45(2) . . ?
N2 Ga1 Bi1 108.15(7) . . ?
N2 Ga1 Cl1 100.46(7) . . ?
N1 Ga1 Bi1 137.04(7) . . ?
N1 Ga1 Cl1 101.21(7) . . ?
N1 Ga1 N2 94.63(10) . . ?
C18 N2 Ga1 117.52(19) . . ?
C3 N2 Ga1 120.43(19) . . ?
C3 N2 C18 121.7(2) . . ?
C1 N1 Ga1 118.69(18) . . ?
C1 N1 C6 118.2(2) . . ?
C6 N1 Ga1 122.80(19) . . ?
H36A C36 H36B 109.5 . . ?
H36A C36 H36C 109.5 . . ?
H36B C36 H36C 109.5 . . ?
C31 C36 H36A 109.5 . . ?
C31 C36 H36B 109.5 . . ?
C31 C36 H36C 109.5 . . ?
C35 C34 H34 119.0 . . ?
C33 C34 H34 119.0 . . ?
C33 C34 C35 122.1(3) . . ?
N1 C1 C2 124.5(3) . . ?
N1 C1 C4 119.1(2) . . ?
C2 C1 C4 116.3(3) . . ?
C18 C19 C24 123.6(3) . . ?
C20 C19 C18 117.6(3) . . ?
C20 C19 C24 118.8(2) . . ?
C31 C30 Bi1 124.7(2) . . ?
C35 C30 Bi1 115.3(2) . . ?
C35 C30 C31 119.9(3) . . ?
C19 C18 N2 120.5(2) . . ?
C19 C18 C23 121.7(3) . . ?
C23 C18 N2 117.6(2) . . ?
C30 C31 C36 122.9(2) . . ?
C32 C31 C36 118.3(3) . . ?
C32 C31 C30 118.7(3) . . ?
C17 C15 H15 108.1 . . ?
C17 C15 C11 110.9(3) . . ?
C17 C15 C16 109.9(3) . . ?
C11 C15 H15 108.1 . . ?
C11 C15 C16 111.5(2) . . ?
C16 C15 H15 108.1 . . ?
C6 C7 C12 122.5(3) . . ?
C8 C7 C6 117.9(3) . . ?
C8 C7 C12 119.5(3) . . ?
N2 C3 C2 123.1(3) . . ?
N2 C3 C5 121.3(3) . . ?
C2 C3 C5 115.7(3) . . ?
C15 C17 H17A 109.5 . . ?
C15 C17 H17B 109.5 . . ?
C15 C17 H17C 109.5 . . ?
H17A C17 H17B 109.5 . . ?
H17A C17 H17C 109.5 . . ?
H17B C17 H17C 109.5 . . ?
C34 C35 C30 118.9(3) . . ?
C34 C35 C38 118.2(3) . . ?
C30 C35 C38 122.8(3) . . ?
C10 C11 C15 118.9(3) . . ?
C10 C11 C6 118.2(3) . . ?
C6 C11 C15 122.9(3) . . ?
C11 C10 H10 119.3 . . ?
C9 C10 C11 121.4(3) . . ?
C9 C10 H10 119.3 . . ?
C1 C2 C3 128.2(3) . . ?
C1 C2 H2 115.9 . . ?
C3 C2 H2 115.9 . . ?
C19 C20 H20 119.2 . . ?
C21 C20 C19 121.7(3) . . ?
C21 C20 H20 119.2 . . ?
C31 C32 H32 118.8 . . ?
C33 C32 C31 122.4(3) . . ?
C33 C32 H32 118.8 . . ?
C7 C6 N1 118.6(3) . . ?
C11 C6 N1 120.3(2) . . ?
C11 C6 C7 121.2(3) . . ?
C7 C12 H12 108.1 . . ?
C7 C12 C14 113.2(3) . . ?
C7 C12 C13 109.7(3) . . ?
C14 C12 H12 108.1 . . ?
C14 C12 C13 109.6(3) . . ?
C13 C12 H12 108.1 . . ?
C34 C33 C37 120.5(3) . . ?
C32 C33 C34 117.9(3) . . ?
C32 C33 C37 121.6(3) . . ?
C7 C8 H8 119.1 . . ?
C9 C8 C7 121.8(3) . . ?
C9 C8 H8 119.1 . . ?
C1 C4 H4A 109.5 . . ?
C1 C4 H4B 109.5 . . ?
C1 C4 H4C 109.5 . . ?
H4A C4 H4B 109.5 . . ?
H4A C4 H4C 109.5 . . ?
H4B C4 H4C 109.5 . . ?
H25A C25 H25B 109.5 . . ?
H25A C25 H25C 109.5 . . ?
H25B C25 H25C 109.5 . . ?
C24 C25 H25A 109.5 . . ?
C24 C25 H25B 109.5 . . ?
C24 C25 H25C 109.5 . . ?
C35 C38 H38A 109.5 . . ?
C35 C38 H38B 109.5 . . ?
C35 C38 H38C 109.5 . . ?
H38A C38 H38B 109.5 . . ?
H38A C38 H38C 109.5 . . ?
H38B C38 H38C 109.5 . . ?
C21 C22 H22 119.5 . . ?
C23 C22 H22 119.5 . . ?
C23 C22 C21 120.9(3) . . ?
C20 C21 C22 120.1(3) . . ?
C20 C21 H21 120.0 . . ?
C22 C21 H21 120.0 . . ?
H29A C29 H29B 109.5 . . ?
H29A C29 H29C 109.5 . . ?
H29B C29 H29C 109.5 . . ?
C27 C29 H29A 109.5 . . ?
C27 C29 H29B 109.5 . . ?
C27 C29 H29C 109.5 . . ?
C19 C24 C25 111.1(3) . . ?
C19 C24 H24 108.2 . . ?
C19 C24 C26 110.9(2) . . ?
C25 C24 H24 108.2 . . ?
C25 C24 C26 110.0(2) . . ?
C26 C24 H24 108.2 . . ?
C18 C23 C27 121.4(2) . . ?
C22 C23 C18 118.0(3) . . ?
C22 C23 C27 120.7(3) . . ?
C29 C27 H27 107.5 . . ?
C23 C27 C29 113.1(3) . . ?
C23 C27 H27 107.5 . . ?
C28 C27 C29 108.6(3) . . ?
C28 C27 C23 112.4(2) . . ?
C28 C27 H27 107.5 . . ?
C33 C37 H37A 109.5 . . ?
C33 C37 H37B 109.5 . . ?
C33 C37 H37C 109.5 . . ?
H37A C37 H37B 109.5 . . ?
H37A C37 H37C 109.5 . . ?
H37B C37 H37C 109.5 . . ?
C3 C5 H5A 109.5 . . ?
C3 C5 H5B 109.5 . . ?
C3 C5 H5C 109.5 . . ?
H5A C5 H5B 109.5 . . ?
H5A C5 H5C 109.5 . . ?
H5B C5 H5C 109.5 . . ?
C15 C16 H16A 109.5 . . ?
C15 C16 H16B 109.5 . . ?
C15 C16 H16C 109.5 . . ?
H16A C16 H16B 109.5 . . ?
H16A C16 H16C 109.5 . . ?
H16B C16 H16C 109.5 . . ?
C12 C14 H14A 109.5 . . ?
C12 C14 H14B 109.5 . . ?
C12 C14 H14C 109.5 . . ?
H14A C14 H14B 109.5 . . ?
H14A C14 H14C 109.5 . . ?
H14B C14 H14C 109.5 . . ?
C10 C9 C8 119.5(3) . . ?
C10 C9 H9 120.3 . . ?
C8 C9 H9 120.3 . . ?
C24 C26 H26A 109.5 . . ?
C24 C26 H26B 109.5 . . ?
C24 C26 H26C 109.5 . . ?
H26A C26 H26B 109.5 . . ?
H26A C26 H26C 109.5 . . ?
H26B C26 H26C 109.5 . . ?
C43 C44 H44 119.3 . . ?
C43 C44 C39 121.4(4) . . ?
C39 C44 H44 119.3 . . ?
C44 C43 H43 119.8 . . ?
C42 C43 C44 120.4(4) . . ?
C42 C43 H43 119.8 . . ?
C27 C28 H28A 109.5 . . ?
C27 C28 H28B 109.5 . . ?
C27 C28 H28C 109.5 . . ?
H28A C28 H28B 109.5 . . ?
H28A C28 H28C 109.5 . . ?
H28B C28 H28C 109.5 . . ?
C44 C39 C45 121.5(4) . . ?
C40 C39 C44 117.7(4) . . ?
C40 C39 C45 120.8(4) . . ?
C12 C13 H13A 109.5 . . ?
C12 C13 H13B 109.5 . . ?
C12 C13 H13C 109.5 . . ?
H13A C13 H13B 109.5 . . ?
H13A C13 H13C 109.5 . . ?
H13B C13 H13C 109.5 . . ?
C39 C40 H40 119.4 . . ?
C39 C40 C41 121.2(4) . . ?
C41 C40 H40 119.4 . . ?
C43 C42 H42 120.3 . . ?
C43 C42 C41 119.3(4) . . ?
C41 C42 H42 120.3 . . ?
C40 C41 H41 120.0 . . ?
C42 C41 C40 120.0(4) . . ?
C42 C41 H41 120.0 . . ?
C39 C45 H45A 109.5 . . ?
C39 C45 H45B 109.5 . . ?
C39 C45 H45C 109.5 . . ?
H45A C45 H45B 109.5 . . ?
H45A C45 H45C 109.5 . . ?
H45B C45 H45C 109.5 . . ?

loop_
_geom_bond_atom_site_label_1
_geom_bond_atom_site_label_2
_geom_bond_distance
_geom_bond_site_symmetry_2
_geom_bond_publ_flag
Bi1 Bi1 3.0322(3) 3_566 ?
Bi1 Ga1 2.7572(4) . ?
Bi1 C30 2.292(3) . ?
Ga1 Cl1 2.2477(7) . ?
Ga1 N2 1.981(2) . ?
Ga1 N1 1.979(2) . ?
N2 C18 1.445(3) . ?
N2 C3 1.318(4) . ?
N1 C1 1.337(4) . ?
N1 C6 1.447(3) . ?
C36 H36A 0.9800 . ?
C36 H36B 0.9800 . ?
C36 H36C 0.9800 . ?
C36 C31 1.506(4) . ?
C34 H34 0.9500 . ?
C34 C35 1.399(4) . ?
C34 C33 1.392(4) . ?
C1 C2 1.399(4) . ?
C1 C4 1.499(4) . ?
C19 C18 1.405(4) . ?
C19 C20 1.403(4) . ?
C19 C24 1.516(4) . ?
C30 C31 1.409(4) . ?
C30 C35 1.402(4) . ?
C18 C23 1.419(4) . ?
C31 C32 1.399(4) . ?
C15 H15 1.0000 . ?
C15 C17 1.526(4) . ?
C15 C11 1.527(4) . ?
C15 C16 1.531(4) . ?
C7 C6 1.409(4) . ?
C7 C12 1.521(4) . ?
C7 C8 1.388(4) . ?
C3 C2 1.409(4) . ?
C3 C5 1.513(4) . ?
C17 H17A 0.9800 . ?
C17 H17B 0.9800 . ?
C17 H17C 0.9800 . ?
C35 C38 1.516(4) . ?
C11 C10 1.392(4) . ?
C11 C6 1.404(4) . ?
C10 H10 0.9500 . ?
C10 C9 1.381(4) . ?
C2 H2 0.9500 . ?
C20 H20 0.9500 . ?
C20 C21 1.376(4) . ?
C32 H32 0.9500 . ?
C32 C33 1.381(4) . ?
C12 H12 1.0000 . ?
C12 C14 1.523(5) . ?
C12 C13 1.541(5) . ?
C33 C37 1.514(4) . ?
C8 H8 0.9500 . ?
C8 C9 1.383(4) . ?
C4 H4A 0.9800 . ?
C4 H4B 0.9800 . ?
C4 H4C 0.9800 . ?
C25 H25A 0.9800 . ?
C25 H25B 0.9800 . ?
C25 H25C 0.9800 . ?
C25 C24 1.531(4) . ?
C38 H38A 0.9800 . ?
C38 H38B 0.9800 . ?
C38 H38C 0.9800 . ?
C22 H22 0.9500 . ?
C22 C21 1.394(4) . ?
C22 C23 1.394(4) . ?
C21 H21 0.9500 . ?
C29 H29A 0.9800 . ?
C29 H29B 0.9800 . ?
C29 H29C 0.9800 . ?
C29 C27 1.523(4) . ?
C24 H24 1.0000 . ?
C24 C26 1.537(4) . ?
C23 C27 1.519(4) . ?
C27 H27 1.0000 . ?
C27 C28 1.519(4) . ?
C37 H37A 0.9800 . ?
C37 H37B 0.9800 . ?
C37 H37C 0.9800 . ?
C5 H5A 0.9800 . ?
C5 H5B 0.9800 . ?
C5 H5C 0.9800 . ?
C16 H16A 0.9800 . ?
C16 H16B 0.9800 . ?
C16 H16C 0.9800 . ?
C14 H14A 0.9800 . ?
C14 H14B 0.9800 . ?
C14 H14C 0.9800 . ?
C9 H9 0.9500 . ?
C26 H26A 0.9800 . ?
C26 H26B 0.9800 . ?
C26 H26C 0.9800 . ?
C44 H44 0.9500 . ?
C44 C43 1.375(5) . ?
C44 C39 1.378(5) . ?
C43 H43 0.9500 . ?
C43 C42 1.363(6) . ?
C28 H28A 0.9800 . ?
C28 H28B 0.9800 . ?
C28 H28C 0.9800 . ?
C39 C40 1.377(6) . ?
C39 C45 1.496(6) . ?
C13 H13A 0.9800 . ?
C13 H13B 0.9800 . ?
C13 H13C 0.9800 . ?
C40 H40 0.9500 . ?
C40 C41 1.382(6) . ?
C42 H42 0.9500 . ?
C42 C41 1.376(6) . ?
C41 H41 0.9500 . ?
C45 H45A 0.9800 . ?
C45 H45B 0.9800 . ?
C45 H45C 0.9800 . ?
